data_9004418
loop_
_publ_author_name
'Hawthorne F C'
'Oberti R'
'Sardone N'

_publ_section_title
;
 Sodium at the A site in clinoamphiboles: the effects of composition
 on patterns of order
 Sample: A7 - D163 N.2
;
_journal_name_full 'The Canadian Mineralogist'
_journal_page_first 577
_journal_page_last 593
_journal_volume 34
_journal_year 1996
_chemical_formula_sum 'Al1.98 Ca1.12 F0.26 Fe1.4 H1.74 Mg2.42 Na4.8 O23.74 Si7.24 Ti0.04'
_chemical_name_mineral Katophorite
_space_group_IT_number 12
_symmetry_space_group_name_Hall '-C 2y'
_symmetry_space_group_name_H-M 'C 1 2/m 1'
_cell_angle_alpha 90
_cell_angle_beta 104.64
_cell_angle_gamma 90
_cell_length_a 9.737
_cell_length_b 17.875
_cell_length_c 5.314
_cell_formula_units_Z 2
_cell_volume 894.867
_cod_original_formula_sum 'Si7.24 Al1.98 Mg2.42 Fe1.4 Ti.04 Ca1.12 Na4.8 H1.74 O23.74 F.26'
_cod_database_code 9004418

loop_
_symmetry_equiv_pos_as_xyz
x,y,z
1/2+x,1/2+y,z
x,-y,z
1/2+x,1/2-y,z
-x,y,-z
1/2-x,1/2+y,-z
-x,-y,-z
1/2-x,1/2-y,-z

loop_
_atom_site_label
_atom_site_fract_x
_atom_site_fract_y
_atom_site_fract_z
_atom_site_occupancy
_atom_site_U_iso_or_equiv
SiT1 0.28110 0.08690 0.30040 0.81000 0.00557
AlT1 0.28110 0.08690 0.30040 0.19000 0.00557
SiT2 0.29240 0.17380 0.81410 1.00000 0.00583
MgM1 0.00000 0.09030 0.50000 0.75000 0.00709
FeM1 0.00000 0.09030 0.50000 0.25000 0.00709
AlM2 0.00000 0.17840 0.00000 0.61000 0.00697
TiM2 0.00000 0.17840 0.00000 0.02000 0.00697
FeM2 0.00000 0.17840 0.00000 0.18000 0.00697
MgM2 0.00000 0.17840 0.00000 0.19000 0.00697
MgM3 0.00000 0.00000 0.00000 0.54000 0.00671
FeM3 0.00000 0.00000 0.00000 0.46000 0.00671
FeM4 0.00000 0.27970 0.50000 0.02000 0.00975
CaM4 0.00000 0.27970 0.50000 0.28000 0.00975
NaM4 0.00000 0.27970 0.50000 0.20000 0.00975
FeM4* 0.00000 0.25680 0.50000 0.02000 0.02634
CaM4* 0.00000 0.25680 0.50000 0.28000 0.02634
NaM4* 0.00000 0.25680 0.50000 0.20000 0.02634
NaAm 0.04370 0.50000 0.10040 1.00000 0.04344
NaA2 0.00000 0.47470 0.00000 1.00000 0.03736
H 0.18800 0.00000 0.75620 0.87000 0.01456
O1 0.10540 0.09230 0.20940 1.00000 0.00963
O2 0.11910 0.17430 0.74380 1.00000 0.00861
O-h3 0.10980 0.00000 0.70850 0.87000 0.01089
F3 0.10980 0.00000 0.70850 0.13000 0.01089
O4 0.36940 0.25200 0.79590 1.00000 0.01051
O5 0.35360 0.13860 0.10530 1.00000 0.01229
O6 0.34230 0.11880 0.60400 1.00000 0.01178
O7 0.33720 0.00000 0.28010 1.00000 0.01444
